data_7114988
loop_
_publ_author_name
'Brandys, Marie-Claude'
'Puddephatt, Richard J.'

_publ_section_title
;
 Polymers and rings in gold(I) diphosphine complexes: linking gold rings
 through aurophilic interactions
;
_journal_issue 14
_journal_name_full 'Chemical Communications'
_journal_page_first 1280
_journal_paper_doi 10.1039/b103020p
_journal_year 2001
_chemical_formula_sum 'C58 H52 Au4 N4 P4'
_chemical_formula_weight 1716.78
_chemical_name_common complex4
_chemical_name_systematic ?
_space_group_IT_number 14
_symmetry_space_group_name_Hall '-P 2yn'
_symmetry_space_group_name_H-M 'P 1 21/n 1'
_atom_sites_solution_hydrogens geom
_atom_sites_solution_primary direct
_atom_sites_solution_secondary difmap
_audit_creation_method SHELXL-97
_cell_angle_alpha 90.00
_cell_angle_beta 96.439(4)
_cell_angle_gamma 90.00
_cell_formula_units_Z 8
_cell_length_a 26.8597(10)
_cell_length_b 17.4247(10)
_cell_length_c 28.0257(15)
_cell_measurement_temperature 200(2)
_cell_volume 13033.9(11)
_computing_structure_refinement 'SHELXL-97 (Sheldrick, 1997)'
_computing_structure_solution 'SHELXS-97 (Sheldrick, 1990)'
_diffrn_ambient_temperature 200(2)
_diffrn_measured_fraction_theta_full 0.840
_diffrn_measured_fraction_theta_max 0.840
_diffrn_radiation_monochromator graphite
_diffrn_radiation_source 'fine-focus sealed tube'
_diffrn_radiation_type MoK\a
_diffrn_radiation_wavelength 0.71073
_diffrn_reflns_av_R_equivalents 0.0976
_diffrn_reflns_av_sigmaI/netI 0.1245
_diffrn_reflns_limit_h_max 29
_diffrn_reflns_limit_h_min -29
_diffrn_reflns_limit_k_max 17
_diffrn_reflns_limit_k_min -15
_diffrn_reflns_limit_l_max 28
_diffrn_reflns_limit_l_min -28
_diffrn_reflns_number 26176
_diffrn_reflns_theta_full 22.96
_diffrn_reflns_theta_max 22.96
_diffrn_reflns_theta_min 2.54
_exptl_absorpt_coefficient_mu 11.387
_exptl_absorpt_correction_T_max 0.5998
_exptl_absorpt_correction_T_min 0.1557
_exptl_crystal_density_diffrn 2.187
_exptl_crystal_density_method 'not measured'
_exptl_crystal_F_000 8040
_exptl_crystal_size_max 0.26
_exptl_crystal_size_mid 0.24
_exptl_crystal_size_min 0.05
_refine_diff_density_max 5.580
_refine_diff_density_min -2.668
_refine_diff_density_rms 0.374
_refine_ls_extinction_method none
_refine_ls_goodness_of_fit_ref 1.053
_refine_ls_hydrogen_treatment mixed
_refine_ls_matrix_type full
_refine_ls_number_parameters 499
_refine_ls_number_reflns 15165
_refine_ls_number_restraints 28
_refine_ls_restrained_S_all 1.052
_refine_ls_R_factor_all 0.1973
_refine_ls_R_factor_gt 0.1357
_refine_ls_shift/su_max 0.069
_refine_ls_shift/su_mean 0.001
_refine_ls_structure_factor_coef Fsqd
_refine_ls_weighting_details 'calc w=1/[\s^2^(Fo^2^)+(0.1539P)^2^+1829.8628P] where P=(Fo^2^+2Fc^2^)/3'
_refine_ls_weighting_scheme calc
_refine_ls_wR_factor_gt 0.3699
_refine_ls_wR_factor_ref 0.4081
_reflns_number_gt 8897
_reflns_number_total 15165
_reflns_threshold_expression >2sigma(I)
_cod_data_source_file b103020p.txt
_cod_data_source_block 00083mc9
_cod_database_code 7114988

loop_
_symmetry_equiv_pos_as_xyz
'x, y, z'
'-x+1/2, y+1/2, -z+1/2'
'-x, -y, -z'
'x-1/2, -y-1/2, z-1/2'

loop_
_atom_site_label
_atom_site_type_symbol
_atom_site_fract_x
_atom_site_fract_y
_atom_site_fract_z
_atom_site_U_iso_or_equiv
_atom_site_adp_type
_atom_site_occupancy
_atom_site_symmetry_multiplicity
_atom_site_calc_flag
_atom_site_refinement_flags
_atom_site_attached_hydrogens
Au1 Au 0.44679(7) 0.04549(10) 0.24238(7) 0.0562(6) Uani 1 1 d . 0
Au2 Au 0.54731(7) 0.35819(10) 0.26181(7) 0.0555(6) Uani 1 1 d . 0
Au3 Au 0.29673(7) 0.22254(11) 0.31580(7) 0.0551(5) Uani 1 1 d . 0
Au4 Au 0.69148(7) 0.17008(11) 0.18702(7) 0.0603(6) Uani 1 1 d . 0
Au5 Au 0.49025(9) 0.20782(13) 0.25062(9) 0.0818(8) Uani 1 1 d . 0
Au6 Au 0.65197(11) -0.21517(17) -0.00177(11) 0.1119(10) Uani 1 1 d . 0
Au7 Au 0.66554(12) -0.38745(16) 0.02639(10) 0.1004(9) Uani 1 1 d . 0
Au8 Au 0.41572(13) 0.1958(2) 0.58618(14) 0.1300(12) Uani 1 1 d . 0
P9 P 0.2625(5) 0.2511(7) 0.2394(5) 0.054(3) Uani 1 1 d . 0
P10 P 0.4067(5) 0.0694(7) 0.1658(4) 0.053(3) Uani 1 1 d . 0
P11 P 0.6594(5) 0.2046(7) 0.1106(5) 0.053(3) Uani 1 1 d . 0
P12 P 0.5826(5) 0.3253(7) 0.3382(5) 0.054(3) Uani 1 1 d . 0
P13 P 0.4800(4) 0.0148(7) 0.3197(5) 0.056(3) Uani 1 1 d . 0
P14 P 0.3321(4) 0.1903(6) 0.3913(4) 0.048(3) Uani 1 1 d . 0
P15 P 0.5172(5) 0.3932(6) 0.1849(5) 0.054(3) Uani 1 1 d . 0
P16 P 0.7233(5) 0.1397(8) 0.2648(5) 0.063(4) Uani 1 1 d . 0
N51 N 0.5775(19) 0.126(3) 0.2034(19) 0.106(17) Uiso 1 1 d D 0
N52 N 0.3999(15) 0.284(3) 0.2975(15) 0.072(12) Uiso 1 1 d D 0
N61 N 0.574(3) -0.198(5) 0.064(3) 0.16(3) Uiso 1 1 d D 0
N62 N 0.7311(19) -0.217(3) -0.0658(19) 0.099(16) Uiso 1 1 d D 0
N71 N 0.773(2) -0.373(3) 0.071(2) 0.112(18) Uiso 1 1 d D 0
N72 N 0.551(5) -0.364(8) -0.004(5) 0.29(6) Uiso 1 1 d D 0
N81 N 0.4583(18) 0.090(3) 0.5066(18) 0.095(15) Uiso 1 1 d D 0
N82 N 0.364(4) 0.293(6) 0.665(3) 0.22(4) Uiso 1 1 d D 0
C1 C 0.3084(17) 0.241(2) 0.1949(16) 0.052(12) Uani 1 1 d . 2
C2 C 0.3382(16) 0.156(2) 0.1970(18) 0.054(12) Uani 1 1 d . 2
C3 C 0.3728(15) 0.159(3) 0.1643(15) 0.048(11) Uiso 1 1 d . 2
C4 C 0.6112(19) 0.228(3) 0.3367(15) 0.060(13) Uani 1 1 d . 2
C5 C 0.6496(19) 0.224(3) 0.302(2) 0.083(17) Uani 1 1 d . 2
C6 C 0.6739(16) 0.143(3) 0.3051(17) 0.057(13) Uani 1 1 d . 2
C7 C 0.5928(16) 0.238(3) 0.1064(18) 0.066(14) Uani 1 1 d . 2
C8 C 0.5849(13) 0.295(2) 0.1416(15) 0.039(10) Uani 1 1 d . 2
C9 C 0.5291(16) 0.319(3) 0.1377(16) 0.055(12) Uiso 1 1 d . 2
C14 C 0.3971(17) 0.177(2) 0.3927(15) 0.055(12) Uani 1 1 d . 2
C15 C 0.4117(19) 0.105(3) 0.3558(15) 0.063(14) Uani 1 1 d . 2
C16 C 0.4666(16) 0.091(3) 0.3611(17) 0.072(16) Uani 1 1 d . 2
C51 C 0.5496(18) 0.156(3) 0.2218(19) 0.071(14) Uiso 1 1 d D 0
C52 C 0.4318(17) 0.263(3) 0.2806(17) 0.066(13) Uiso 1 1 d D 0
C61 C 0.603(2) -0.198(4) 0.040(2) 0.098(19) Uiso 1 1 d D 0
C62 C 0.703(2) -0.221(4) -0.041(2) 0.086(17) Uiso 1 1 d D 0
C71 C 0.734(2) -0.381(4) 0.059(2) 0.099(19) Uiso 1 1 d D 0
C72 C 0.590(5) -0.382(8) 0.002(5) 0.22(6) Uiso 1 1 d D 0
C81 C 0.440(3) 0.135(4) 0.525(3) 0.14(3) Uiso 1 1 d D 0
C82 C 0.387(3) 0.270(5) 0.639(3) 0.12(2) Uiso 1 1 d D 0
C101 C 0.3286(12) 0.2701(15) 0.4331(11) 0.058(12) Uiso 1 1 d G 0
C102 C 0.3404(12) 0.3433(18) 0.4182(9) 0.058(12) Uiso 1 1 d G 1
C103 C 0.3403(13) 0.4048(14) 0.4498(12) 0.078(15) Uiso 1 1 d G 1
C104 C 0.3284(13) 0.3931(17) 0.4962(11) 0.069(14) Uiso 1 1 d G 1
C105 C 0.3166(13) 0.320(2) 0.5111(9) 0.090(18) Uiso 1 1 d G 1
C106 C 0.3167(13) 0.2583(15) 0.4795(12) 0.080(16) Uiso 1 1 d G 1
C107 C 0.3314(8) 0.048(2) 0.4412(13) 0.082(16) Uiso 1 1 d G 0
C108 C 0.3037(10) 0.1057(16) 0.4161(11) 0.049(11) Uiso 1 1 d G 1
C109 C 0.2523(10) 0.0972(17) 0.4046(12) 0.064(13) Uiso 1 1 d G 1
C110 C 0.2286(8) 0.031(2) 0.4183(13) 0.087(17) Uiso 1 1 d G 1
C111 C 0.2562(12) -0.0263(16) 0.4434(13) 0.062(13) Uiso 1 1 d G 1
C112 C 0.3076(12) -0.0177(18) 0.4549(13) 0.11(2) Uiso 1 1 d G 1
C201 C 0.6943(11) 0.2783(17) 0.0861(12) 0.062(13) Uiso 1 1 d G 0
C202 C 0.7458(11) 0.2799(18) 0.0991(12) 0.076(15) Uiso 1 1 d G 1
C203 C 0.7745(8) 0.339(2) 0.0826(13) 0.085(17) Uiso 1 1 d G 1
C204 C 0.7516(12) 0.3957(18) 0.0531(13) 0.073(15) Uiso 1 1 d G 1
C205 C 0.7001(12) 0.3940(18) 0.0402(13) 0.090(17) Uiso 1 1 d G 1
C206 C 0.6715(9) 0.335(2) 0.0567(13) 0.076(15) Uiso 1 1 d G 1
C207 C 0.6577(13) 0.1268(18) 0.0686(13) 0.058(12) Uiso 1 1 d G 0
C208 C 0.6505(16) 0.138(2) 0.0192(14) 0.10(2) Uiso 1 1 d G 1
C209 C 0.6421(18) 0.075(3) -0.0114(10) 0.15(3) Uiso 1 1 d G 1
C210 C 0.6408(17) 0.002(2) 0.0074(16) 0.12(2) Uiso 1 1 d G 1
C211 C 0.6480(16) -0.0095(17) 0.0569(17) 0.10(2) Uiso 1 1 d G 1
C212 C 0.6564(14) 0.053(2) 0.0874(11) 0.084(16) Uiso 1 1 d G 1
C301 C 0.4479(7) 0.4043(18) 0.1757(10) 0.055(12) Uiso 1 1 d G 0
C302 C 0.4257(9) 0.4352(18) 0.2138(8) 0.055(12) Uiso 1 1 d G 1
C303 C 0.3740(9) 0.4440(18) 0.2104(9) 0.051(11) Uiso 1 1 d G 1
C304 C 0.3444(7) 0.422(2) 0.1687(11) 0.068(14) Uiso 1 1 d G 1
C305 C 0.3666(10) 0.391(2) 0.1305(9) 0.083(16) Uiso 1 1 d G 1
C306 C 0.4183(10) 0.3823(19) 0.1340(9) 0.057(12) Uiso 1 1 d G 1
C307 C 0.5411(12) 0.4816(17) 0.1640(13) 0.068(14) Uiso 1 1 d G 0
C308 C 0.5815(13) 0.515(2) 0.1916(10) 0.076(15) Uiso 1 1 d G 1
C309 C 0.6014(12) 0.584(2) 0.1769(13) 0.090(18) Uiso 1 1 d G 1
C310 C 0.5809(15) 0.6188(18) 0.1347(15) 0.091(18) Uiso 1 1 d G 1
C311 C 0.5404(15) 0.585(2) 0.1071(11) 0.11(2) Uiso 1 1 d G 1
C312 C 0.5205(11) 0.517(2) 0.1217(12) 0.079(16) Uiso 1 1 d G 1
C401 C 0.7725(11) 0.205(2) 0.2884(12) 0.061(13) Uiso 1 1 d G 0
C402 C 0.7778(12) 0.228(2) 0.3362(11) 0.089(17) Uiso 1 1 d G 1
C403 C 0.8175(14) 0.276(2) 0.3536(10) 0.077(15) Uiso 1 1 d G 1
C404 C 0.8519(12) 0.300(2) 0.3232(14) 0.10(2) Uiso 1 1 d G 1
C405 C 0.8466(13) 0.277(2) 0.2754(13) 0.087(17) Uiso 1 1 d G 1
C406 C 0.8069(14) 0.230(2) 0.2580(10) 0.095(18) Uiso 1 1 d G 1
C407 C 0.7509(13) 0.0449(16) 0.2746(13) 0.066(13) Uiso 1 1 d G 0
C408 C 0.7750(13) 0.0186(19) 0.3180(11) 0.073(15) Uiso 1 1 d G 1
C409 C 0.7916(13) -0.057(2) 0.3222(11) 0.082(16) Uiso 1 1 d G 1
C410 C 0.7840(14) -0.1062(16) 0.2830(15) 0.096(19) Uiso 1 1 d G 1
C411 C 0.7599(15) -0.080(2) 0.2396(12) 0.098(19) Uiso 1 1 d G 1
C412 C 0.7433(14) -0.004(2) 0.2354(10) 0.094(18) Uiso 1 1 d G 1
C501 C 0.2123(11) 0.1882(19) 0.2166(12) 0.069(14) Uiso 1 1 d G 0
C502 C 0.1781(14) 0.170(2) 0.2485(10) 0.078(15) Uiso 1 1 d G 1
C503 C 0.1381(13) 0.121(2) 0.2341(14) 0.11(2) Uiso 1 1 d G 1
C504 C 0.1324(13) 0.091(2) 0.1878(15) 0.11(2) Uiso 1 1 d G 1
C505 C 0.1666(14) 0.110(2) 0.1559(11) 0.088(17) Uiso 1 1 d G 1
C506 C 0.2066(12) 0.158(2) 0.1703(11) 0.059(12) Uiso 1 1 d G 1
C507 C 0.2394(11) 0.3478(14) 0.2281(11) 0.054(12) Uiso 1 1 d G 0
C508 C 0.2073(11) 0.3683(17) 0.1877(10) 0.067(14) Uiso 1 1 d G 1
C509 C 0.1925(11) 0.4443(19) 0.1809(10) 0.084(16) Uiso 1 1 d G 1
C510 C 0.2097(12) 0.4997(14) 0.2144(12) 0.063(13) Uiso 1 1 d G 1
C511 C 0.2417(12) 0.4792(17) 0.2548(11) 0.081(16) Uiso 1 1 d G 1
C512 C 0.2566(11) 0.4032(19) 0.2616(10) 0.076(15) Uiso 1 1 d G 1
C601 C 0.3618(11) -0.0048(17) 0.1480(12) 0.070(14) Uiso 1 1 d G 0
C602 C 0.3177(13) 0.0139(16) 0.1195(13) 0.074(15) Uiso 1 1 d G 1
C603 C 0.2818(11) -0.042(2) 0.1071(13) 0.10(2) Uiso 1 1 d G 1
C604 C 0.2901(12) -0.117(2) 0.1232(14) 0.100(19) Uiso 1 1 d G 1
C605 C 0.3341(13) -0.1359(15) 0.1516(13) 0.067(14) Uiso 1 1 d G 1
C606 C 0.3700(10) -0.0797(19) 0.1640(11) 0.069(14) Uiso 1 1 d G 1
C607 C 0.4474(13) 0.071(2) 0.1191(12) 0.064(13) Uiso 1 1 d G 0
C608 C 0.4777(16) 0.007(2) 0.1149(14) 0.099(19) Uiso 1 1 d G 1
C609 C 0.5101(15) 0.005(2) 0.0796(17) 0.14(3) Uiso 1 1 d G 1
C610 C 0.5122(14) 0.067(3) 0.0484(14) 0.097(19) Uiso 1 1 d G 1
C611 C 0.4819(16) 0.131(2) 0.0526(13) 0.100(19) Uiso 1 1 d G 1
C612 C 0.4495(14) 0.1328(19) 0.0879(15) 0.10(2) Uiso 1 1 d G 1
C701 C 0.4538(12) -0.0730(16) 0.3411(12) 0.057(12) Uiso 1 1 d G 0
C702 C 0.4450(12) -0.0837(17) 0.3886(10) 0.069(14) Uiso 1 1 d G 1
C703 C 0.4262(13) -0.153(2) 0.4029(9) 0.073(15) Uiso 1 1 d G 1
C704 C 0.4164(13) -0.2123(16) 0.3697(13) 0.080(16) Uiso 1 1 d G 1
C705 C 0.4252(14) -0.2015(18) 0.3222(12) 0.089(17) Uiso 1 1 d G 1
C706 C 0.4440(14) -0.132(2) 0.3079(9) 0.094(18) Uiso 1 1 d G 1
C801 C 0.5387(10) 0.3232(17) 0.3821(9) 0.044(10) Uiso 1 1 d G 0
C802 C 0.5408(10) 0.2697(15) 0.4191(11) 0.060(12) Uiso 1 1 d G 1
C803 C 0.5061(12) 0.2726(17) 0.4523(10) 0.073(15) Uiso 1 1 d G 1
C804 C 0.4692(11) 0.329(2) 0.4485(10) 0.073(15) Uiso 1 1 d G 1
C805 C 0.4671(10) 0.3825(17) 0.4115(12) 0.068(14) Uiso 1 1 d G 1
C806 C 0.5019(11) 0.3796(16) 0.3783(10) 0.067(14) Uiso 1 1 d G 1
C807 C 0.5466(9) 0.001(2) 0.3244(12) 0.067(14) Uiso 1 1 d G 0
C808 C 0.5750(12) 0.008(2) 0.3688(10) 0.088(17) Uiso 1 1 d G 1
C809 C 0.6253(12) -0.012(2) 0.3741(10) 0.075(15) Uiso 1 1 d G 1
C810 C 0.6473(9) -0.040(2) 0.3351(13) 0.081(16) Uiso 1 1 d G 1
C811 C 0.6190(12) -0.048(2) 0.2907(11) 0.089(17) Uiso 1 1 d G 1
C812 C 0.5686(12) -0.028(2) 0.2854(10) 0.077(15) Uiso 1 1 d G 1
C901 C 0.6348(11) 0.3917(19) 0.3614(12) 0.065(13) Uiso 1 1 d G 0
C902 C 0.6352(13) 0.467(2) 0.3444(12) 0.074(15) Uiso 1 1 d G 1
C903 C 0.6711(16) 0.5183(17) 0.3644(15) 0.11(2) Uiso 1 1 d G 1
C904 C 0.7066(14) 0.495(2) 0.4014(16) 0.11(2) Uiso 1 1 d G 1
C905 C 0.7063(13) 0.420(3) 0.4185(13) 0.13(3) Uiso 1 1 d G 1
C906 C 0.6704(14) 0.3685(18) 0.3984(13) 0.073(14) Uiso 1 1 d G 1

loop_
_atom_site_aniso_label
_atom_site_aniso_U_11
_atom_site_aniso_U_22
_atom_site_aniso_U_33
_atom_site_aniso_U_23
_atom_site_aniso_U_13
_atom_site_aniso_U_12
Au1 0.0655(12) 0.0391(11) 0.0632(13) -0.0010(9) 0.0030(9) 0.0014(9)
Au2 0.0652(12) 0.0393(11) 0.0613(13) 0.0025(9) 0.0041(9) 0.0010(9)
Au3 0.0676(12) 0.0408(11) 0.0553(12) 0.0025(9) 0.0000(9) 0.0034(9)
Au4 0.0699(12) 0.0475(12) 0.0634(13) 0.0067(10) 0.0067(9) 0.0071(9)
Au5 0.1004(17) 0.0581(14) 0.0823(16) 0.0155(12) -0.0099(12) -0.0293(12)
Au6 0.121(2) 0.090(2) 0.116(2) 0.0325(17) -0.0218(17) -0.0018(16)
Au7 0.144(2) 0.0797(18) 0.0796(18) -0.0031(14) 0.0231(16) -0.0221(16)
Au8 0.124(2) 0.113(3) 0.154(3) 0.027(2) 0.020(2) -0.0125(19)
P9 0.068(8) 0.033(7) 0.059(8) -0.001(6) -0.003(6) 0.002(6)
P10 0.065(8) 0.033(7) 0.060(8) -0.009(6) 0.004(6) -0.001(6)
P11 0.065(8) 0.036(7) 0.060(8) -0.002(6) 0.013(6) 0.007(6)
P12 0.069(8) 0.036(7) 0.057(8) -0.002(6) 0.004(6) -0.001(6)
P13 0.059(7) 0.045(8) 0.063(8) -0.002(6) 0.001(6) 0.002(6)
P14 0.070(8) 0.026(6) 0.049(7) 0.012(5) 0.003(6) 0.002(5)
P15 0.079(8) 0.024(6) 0.062(8) 0.004(6) 0.015(6) 0.001(6)
P16 0.072(8) 0.047(8) 0.071(9) -0.001(7) 0.005(7) 0.012(6)
C1 0.07(3) 0.03(3) 0.05(3) -0.02(2) 0.01(2) -0.01(2)
C2 0.06(3) 0.01(2) 0.09(4) 0.03(2) 0.00(2) 0.004(19)
C4 0.11(4) 0.04(3) 0.03(3) 0.00(2) 0.01(2) 0.01(3)
C5 0.07(3) 0.06(4) 0.12(5) -0.01(3) 0.01(3) 0.03(3)
C6 0.06(3) 0.04(3) 0.07(3) 0.04(2) 0.04(2) 0.03(2)
C7 0.05(3) 0.07(4) 0.08(4) -0.02(3) -0.01(2) -0.01(2)
C8 0.04(2) 0.02(2) 0.06(3) 0.00(2) 0.000(19) -0.015(17)
C14 0.09(3) 0.03(3) 0.05(3) -0.02(2) 0.01(2) -0.02(2)
C15 0.10(4) 0.06(3) 0.03(3) -0.02(2) -0.01(2) 0.00(3)
C16 0.04(3) 0.11(5) 0.07(3) -0.01(3) 0.01(2) 0.03(3)

loop_
_atom_type_symbol
_atom_type_description
_atom_type_scat_dispersion_real
_atom_type_scat_dispersion_imag
_atom_type_scat_source
C C 0.0033 0.0016 'International Tables Vol C Tables 4.2.6.8 and 6.1.1.4'
H H 0.0000 0.0000 'International Tables Vol C Tables 4.2.6.8 and 6.1.1.4'
N N 0.0061 0.0033 'International Tables Vol C Tables 4.2.6.8 and 6.1.1.4'
P P 0.1023 0.0942 'International Tables Vol C Tables 4.2.6.8 and 6.1.1.4'
Au Au -2.0133 8.8022 'International Tables Vol C Tables 4.2.6.8 and 6.1.1.4'

loop_
_geom_angle_atom_site_label_1
_geom_angle_atom_site_label_2
_geom_angle_atom_site_label_3
_geom_angle
P13 Au1 P10 174.6(4)
P13 Au1 Au5 92.2(3)
P10 Au1 Au5 92.1(3)
P15 Au2 P12 176.4(4)
P15 Au2 Au5 90.7(3)
P12 Au2 Au5 91.8(3)
P9 Au3 P14 178.1(4)
P11 Au4 P16 178.0(5)
C51 Au5 C52 178(2)
C51 Au5 Au2 90.8(15)
C52 Au5 Au2 87.3(14)
C51 Au5 Au1 82.6(15)
C52 Au5 Au1 99.2(14)
Au2 Au5 Au1 172.09(11)
C62 Au6 C61 174(3)
C62 Au6 Au7 91.2(19)
C61 Au6 Au7 94(2)
C71 Au7 C72 170(4)
C71 Au7 Au6 98(2)
C72 Au7 Au6 78(4)
C81 Au8 C82 171(3)
C501 P9 C507 106.0(16)
C501 P9 C1 103.3(18)
C507 P9 C1 102.2(18)
C501 P9 Au3 114.0(13)
C507 P9 Au3 117.4(12)
C1 P9 Au3 112.4(15)
C607 P10 C3 108(2)
C607 P10 C601 104.6(18)
C3 P10 C601 107.0(18)
C607 P10 Au1 114.7(13)
C3 P10 Au1 110.9(15)
C601 P10 Au1 110.7(12)
C201 P11 C207 105.6(18)
C201 P11 C7 107(2)
C207 P11 C7 103.8(19)
C201 P11 Au4 113.0(12)
C207 P11 Au4 113.2(13)
C7 P11 Au4 113.3(17)
C801 P12 C4 107.6(18)
C801 P12 C901 107.4(16)
C4 P12 C901 106(2)
C801 P12 Au2 114.0(11)
C4 P12 Au2 109.4(15)
C901 P12 Au2 112.3(12)
C807 P13 C701 106.2(17)
C807 P13 C16 108.7(19)
C701 P13 C16 107(2)
C807 P13 Au1 112.2(13)
C701 P13 Au1 112.5(12)
C16 P13 Au1 110.1(17)
C14 P14 C101 102.2(17)
C14 P14 C108 109.8(18)
C101 P14 C108 108.4(15)
C14 P14 Au3 111.2(15)
C101 P14 Au3 111.1(11)
C108 P14 Au3 113.6(11)
C307 P15 C301 104.7(16)
C307 P15 C9 105.1(19)
C301 P15 C9 102.5(17)
C307 P15 Au2 115.8(13)
C301 P15 Au2 113.6(11)
C9 P15 Au2 113.8(15)
C401 P16 C407 104.4(18)
C401 P16 C6 108(2)
C407 P16 C6 104.3(18)
C401 P16 Au4 112.1(13)
C407 P16 Au4 116.8(13)
C6 P16 Au4 110.9(15)
C2 C1 P9 114(3)
C3 C2 C1 108(3)
C2 C3 P10 109(3)
C5 C4 P12 112(3)
C4 C5 C6 109(4)
C5 C6 P16 109(3)
C8 C7 P11 113(3)
C7 C8 C9 111(3)
C8 C9 P15 112(3)
C15 C14 P14 113(3)
C16 C15 C14 111(4)
C15 C16 P13 109(3)
N51 C51 Au5 173(5)
N52 C52 Au5 172(5)
N61 C61 Au6 171(8)
N62 C62 Au6 172(6)
N71 C71 Au7 170(7)
N72 C72 Au7 163(10)
N81 C81 Au8 157(8)
N82 C82 Au8 162(9)
C102 C101 C106 120.0
C102 C101 P14 118.4(19)
C106 C101 P14 121.5(19)
C103 C102 C101 120.0
C102 C103 C104 120.0
C103 C104 C105 120.0
C106 C105 C104 120.0
C105 C106 C101 120.0
C108 C107 C112 120.0
C109 C108 C107 120.0
C109 C108 P14 116.4(18)
C107 C108 P14 123.3(18)
C108 C109 C110 120.0
C111 C110 C109 120.0
C110 C111 C112 120.0
C111 C112 C107 120.0
C202 C201 C206 120.0
C202 C201 P11 118(2)
C206 C201 P11 122(2)
C201 C202 C203 120.0
C204 C203 C202 120.0
C203 C204 C205 120.0
C206 C205 C204 120.0
C205 C206 C201 120.0
C208 C207 C212 120.0
C208 C207 P11 123(2)
C212 C207 P11 117(2)
C207 C208 C209 120.0
C210 C209 C208 120.0
C209 C210 C211 120.0
C210 C211 C212 120.0
C211 C212 C207 120.0
C302 C301 C306 120.0
C302 C301 P15 116.2(16)
C306 C301 P15 123.8(16)
C301 C302 C303 120.0
C304 C303 C302 120.0
C303 C304 C305 120.0
C304 C305 C306 120.0
C305 C306 C301 120.0
C308 C307 C312 120.0
C308 C307 P15 118(2)
C312 C307 P15 122(2)
C309 C308 C307 120.0
C308 C309 C310 120.0
C311 C310 C309 120.0
C310 C311 C312 120.0
C311 C312 C307 120.0
C402 C401 C406 120.0
C402 C401 P16 122(2)
C406 C401 P16 118(2)
C401 C402 C403 120.0
C404 C403 C402 120.0
C405 C404 C403 120.0
C404 C405 C406 120.0
C405 C406 C401 120.0
C408 C407 C412 120.0
C408 C407 P16 125(2)
C412 C407 P16 115(2)
C409 C408 C407 120.0
C408 C409 C410 120.0
C411 C410 C409 120.0
C412 C411 C410 120.0
C411 C412 C407 120.0
C502 C501 C506 120.0
C502 C501 P9 116(2)
C506 C501 P9 124(2)
C503 C502 C501 120.0
C504 C503 C502 120.0
C503 C504 C505 120.0
C506 C505 C504 120.0
C505 C506 C501 120.0
C508 C507 C512 120.0
C508 C507 P9 123.5(19)
C512 C507 P9 116.5(19)
C509 C508 C507 120.0
C508 C509 C510 120.0
C511 C510 C509 120.0
C510 C511 C512 120.0
C511 C512 C507 120.0
C602 C601 C606 120.0
C602 C601 P10 119(2)
C606 C601 P10 120(2)
C603 C602 C601 120.0
C602 C603 C604 120.0
C603 C604 C605 120.0
C606 C605 C604 120.0
C605 C606 C601 120.0
C608 C607 C612 120.0
C608 C607 P10 117(2)
C612 C607 P10 123(2)
C607 C608 C609 120.0
C608 C609 C610 120.0
C609 C610 C611 120.0
C612 C611 C610 120.0
C611 C612 C607 120.0
C702 C701 C706 120.0
C702 C701 P13 123(2)
C706 C701 P13 117(2)
C703 C702 C701 120.0
C704 C703 C702 120.0
C703 C704 C705 120.0
C704 C705 C706 120.0
C705 C706 C701 120.0
C802 C801 C806 120.0
C802 C801 P12 123.3(17)
C806 C801 P12 116.7(17)
C803 C802 C801 120.0
C802 C803 C804 120.0
C805 C804 C803 120.0
C804 C805 C806 120.0
C805 C806 C801 120.0
C808 C807 C812 120.0
C808 C807 P13 120(2)
C812 C807 P13 120(2)
C807 C808 C809 120.0
C810 C809 C808 120.0
C809 C810 C811 120.0
C812 C811 C810 120.0
C811 C812 C807 120.0
C902 C901 C906 120.0
C902 C901 P12 120(2)
C906 C901 P12 120(2)
C901 C902 C903 120.0
C904 C903 C902 120.0
C903 C904 C905 120.0
C906 C905 C904 120.0
C905 C906 C901 120.0

loop_
_geom_bond_atom_site_label_1
_geom_bond_atom_site_label_2
_geom_bond_distance
Au1 P13 2.311(13)
Au1 P10 2.328(13)
Au1 Au5 3.059(3)
Au2 P15 2.297(13)
Au2 P12 2.315(13)
Au2 Au5 3.034(3)
Au3 P9 2.287(13)
Au3 P14 2.291(12)
Au4 P11 2.297(13)
Au4 P16 2.312(14)
Au5 C51 2.07(5)
Au5 C52 2.10(4)
Au6 C62 1.84(5)
Au6 C61 1.88(6)
Au6 Au7 3.115(4)
Au7 C71 1.96(6)
Au7 C72 2.07(13)
Au8 C81 2.17(6)
Au8 C82 2.17(8)
P9 C501 1.80(3)
P9 C507 1.81(3)
P9 C1 1.86(4)
P10 C607 1.80(3)
P10 C3 1.80(4)
P10 C601 1.80(3)
P11 C201 1.77(3)
P11 C207 1.79(3)
P11 C7 1.87(5)
P12 C801 1.80(2)
P12 C4 1.86(5)
P12 C901 1.88(3)
P13 C807 1.80(3)
P13 C701 1.81(3)
P13 C16 1.83(5)
P14 C14 1.76(5)
P14 C101 1.83(3)
P14 C108 1.83(3)
P15 C307 1.79(3)
P15 C301 1.86(2)
P15 C9 1.90(5)
P16 C401 1.82(3)
P16 C407 1.82(3)
P16 C6 1.84(4)
N51 C51 1.09(3)
N52 C52 1.09(3)
N61 C61 1.09(3)
N62 C62 1.09(3)
N71 C71 1.08(3)
N72 C72 1.09(3)
N81 C81 1.09(3)
N82 C82 1.09(3)
C1 C2 1.68(6)
C2 C3 1.38(6)
C4 C5 1.50(7)
C5 C6 1.55(6)
C7 C8 1.43(6)
C8 C9 1.55(6)
C14 C15 1.69(6)
C15 C16 1.48(6)
C101 C102 1.3900
C101 C106 1.3900
C102 C103 1.3900
C103 C104 1.3900
C104 C105 1.3900
C105 C106 1.3900
C107 C108 1.3900
C107 C112 1.3900
C108 C109 1.3900
C109 C110 1.3900
C110 C111 1.3900
C111 C112 1.3900
C201 C202 1.3900
C201 C206 1.3900
C202 C203 1.3900
C203 C204 1.3900
C204 C205 1.3900
C205 C206 1.3900
C207 C208 1.3900
C207 C212 1.3900
C208 C209 1.3900
C209 C210 1.3900
C210 C211 1.3900
C211 C212 1.3900
C301 C302 1.3900
C301 C306 1.3900
C302 C303 1.3900
C303 C304 1.3900
C304 C305 1.3900
C305 C306 1.3900
C307 C308 1.3900
C307 C312 1.3900
C308 C309 1.3900
C309 C310 1.3900
C310 C311 1.3900
C311 C312 1.3900
C401 C402 1.3900
C401 C406 1.3900
C402 C403 1.3900
C403 C404 1.3900
C404 C405 1.3900
C405 C406 1.3900
C407 C408 1.3900
C407 C412 1.3900
C408 C409 1.3900
C409 C410 1.3900
C410 C411 1.3900
C411 C412 1.3900
C501 C502 1.3900
C501 C506 1.3900
C502 C503 1.3900
C503 C504 1.3900
C504 C505 1.3900
C505 C506 1.3900
C507 C508 1.3900
C507 C512 1.3900
C508 C509 1.3900
C509 C510 1.3900
C510 C511 1.3900
C511 C512 1.3900
C601 C602 1.3900
C601 C606 1.3900
C602 C603 1.3900
C603 C604 1.3900
C604 C605 1.3900
C605 C606 1.3900
C607 C608 1.3900
C607 C612 1.3900
C608 C609 1.3900
C609 C610 1.3900
C610 C611 1.3900
C611 C612 1.3900
C701 C702 1.3900
C701 C706 1.3900
C702 C703 1.3900
C703 C704 1.3900
C704 C705 1.3900
C705 C706 1.3900
C801 C802 1.3900
C801 C806 1.3900
C802 C803 1.3900
C803 C804 1.3900
C804 C805 1.3900
C805 C806 1.3900
C807 C808 1.3900
C807 C812 1.3900
C808 C809 1.3900
C809 C810 1.3900
C810 C811 1.3900
C811 C812 1.3900
C901 C902 1.3900
C901 C906 1.3900
C902 C903 1.3900
C903 C904 1.3900
C904 C905 1.3900
C905 C906 1.3900
